data_4084467
loop_
_publ_author_name
'Laskowski, Nadine'
'Junold, Konstantin'
'Kupper, Claudia'
'Baus, Johannes A.'
'Burschka, Christian'
'Tacke, Reinhold'

_publ_section_title
;
 Bis[N,N&#x2032;-diisopropylbenzamidinato(&#x2212;)]silicon(II):
 Cycloaddition Reactions with Organic 1,3-Dienes and 1,2-Diketones
;
_journal_issue 21
_journal_name_full Organometallics
_journal_page_first 6141
_journal_paper_doi 10.1021/om500787k
_journal_volume 33
_journal_year 2014
_chemical_formula_moiety 'C30 H44 N4 Si'
_chemical_formula_sum 'C30 H44 N4 Si'
_chemical_formula_weight 488.78
_chemical_name_systematic
; 
 ? 
;
_space_group_IT_number 2
_symmetry_cell_setting triclinic
_symmetry_space_group_name_Hall '-P 1'
_symmetry_space_group_name_H-M 'P -1'
_atom_sites_solution_hydrogens geom
_atom_sites_solution_primary direct
_atom_sites_solution_secondary difmap
_audit_creation_method SHELXL-97
_cell_angle_alpha 108.743(17)
_cell_angle_beta 95.330(18)
_cell_angle_gamma 96.512(16)
_cell_formula_units_Z 2
_cell_length_a 10.7041(15)
_cell_length_b 11.9861(16)
_cell_length_c 11.9883(19)
_cell_measurement_reflns_used 5000
_cell_measurement_temperature 173(2)
_cell_measurement_theta_max 29.1
_cell_measurement_theta_min 2.85
_cell_volume 1433.4(4)
_computing_cell_refinement Stoe-IPDS
_computing_data_collection Stoe-IPDS
_computing_data_reduction Stoe-IPDS
_computing_molecular_graphics ORTEP/POV-Ray
_computing_publication_material Bruker-SHELXTL
_computing_structure_refinement 'SHELXL-97 (Sheldrick, 1997)'
_computing_structure_solution 'SHELXS-97 (Sheldrick, 1990)'
_diffrn_ambient_temperature 173(2)
_diffrn_measured_fraction_theta_full 0.935
_diffrn_measured_fraction_theta_max 0.935
_diffrn_measurement_device_type image-plate_Stoe-IPDS
_diffrn_measurement_method 'omega scan'
_diffrn_radiation_monochromator graphite
_diffrn_radiation_source 'fine-focus sealed tube'
_diffrn_radiation_type MoK\a
_diffrn_radiation_wavelength 0.71073
_diffrn_reflns_av_R_equivalents 0.0345
_diffrn_reflns_av_sigmaI/netI 0.0296
_diffrn_reflns_limit_h_max 13
_diffrn_reflns_limit_h_min -13
_diffrn_reflns_limit_k_max 14
_diffrn_reflns_limit_k_min -14
_diffrn_reflns_limit_l_max 14
_diffrn_reflns_limit_l_min -14
_diffrn_reflns_number 15649
_diffrn_reflns_theta_full 26.02
_diffrn_reflns_theta_max 26.02
_diffrn_reflns_theta_min 2.85
_exptl_absorpt_coefficient_mu 0.106
_exptl_absorpt_correction_type none
_exptl_crystal_colour colourless
_exptl_crystal_density_diffrn 1.132
_exptl_crystal_density_method 'not measured'
_exptl_crystal_description prisma
_exptl_crystal_F_000 532
_exptl_crystal_size_max 0.5
_exptl_crystal_size_mid 0.25
_exptl_crystal_size_min 0.25
_refine_diff_density_max 0.238
_refine_diff_density_min -0.261
_refine_diff_density_rms 0.034
_refine_ls_extinction_method none
_refine_ls_goodness_of_fit_ref 1.034
_refine_ls_hydrogen_treatment constr
_refine_ls_matrix_type full
_refine_ls_number_parameters 324
_refine_ls_number_reflns 5277
_refine_ls_number_restraints 0
_refine_ls_restrained_S_all 1.034
_refine_ls_R_factor_all 0.0429
_refine_ls_R_factor_gt 0.0344
_refine_ls_shift/su_max 0.000
_refine_ls_shift/su_mean 0.000
_refine_ls_structure_factor_coef Fsqd
_refine_ls_weighting_details 'calc w=1/[\s^2^(Fo^2^)+(0.0537P)^2^+0.1789P] where P=(Fo^2^+2Fc^2^)/3'
_refine_ls_weighting_scheme calc
_refine_ls_wR_factor_gt 0.0895
_refine_ls_wR_factor_ref 0.0932
_reflns_number_gt 4333
_reflns_number_total 5277
_reflns_threshold_expression >2sigma(I)
_cod_data_source_file om500787k_si_002.cif
_cod_data_source_block las21c
_cod_depositor_comments 'Adding full bibliography for 4084466--4084473.cif.'
_cod_original_sg_symbol_H-M P-1
_cod_database_code 4084467

loop_
_symmetry_equiv_pos_as_xyz
'x, y, z'
'-x, -y, -z'

loop_
_atom_site_label
_atom_site_type_symbol
_atom_site_fract_x
_atom_site_fract_y
_atom_site_fract_z
_atom_site_U_iso_or_equiv
_atom_site_adp_type
_atom_site_occupancy
_atom_site_symmetry_multiplicity
_atom_site_calc_flag
_atom_site_refinement_flags
Si Si 0.16181(3) 0.24398(3) 0.18402(3) 0.02388(10) Uani 1 1 d .
N1 N 0.28031(9) 0.35567(9) 0.26735(9) 0.0261(2) Uani 1 1 d .
N2 N 0.19519(9) 0.31978(9) 0.08413(9) 0.0266(2) Uani 1 1 d .
N3 N 0.00177(9) 0.24068(9) 0.20673(9) 0.0254(2) Uani 1 1 d .
N4 N 0.08791(9) 0.18093(9) 0.35178(9) 0.0270(2) Uani 1 1 d .
C1 C 0.31763(11) 0.38144(12) 0.16094(11) 0.0275(3) Uani 1 1 d .
C2 C 0.34002(12) 0.51660(12) 0.18387(11) 0.0309(3) Uani 1 1 d .
C3 C 0.45814(15) 0.58194(14) 0.19109(15) 0.0451(4) Uani 1 1 d .
H3 H 0.5303 0.5423 0.1802 0.054 Uiso 1 1 calc R
C4 C 0.47264(17) 0.70452(15) 0.21395(17) 0.0539(4) Uani 1 1 d .
H4 H 0.5543 0.7475 0.2187 0.065 Uiso 1 1 calc R
C5 C 0.36970(17) 0.76368(14) 0.22967(15) 0.0491(4) Uani 1 1 d .
H5 H 0.3792 0.8470 0.2436 0.059 Uiso 1 1 calc R
C6 C 0.25145(16) 0.70007(14) 0.22499(14) 0.0453(4) Uani 1 1 d .
H6 H 0.1798 0.7404 0.2373 0.054 Uiso 1 1 calc R
C7 C 0.23725(13) 0.57836(13) 0.20257(13) 0.0379(3) Uani 1 1 d .
H7 H 0.1557 0.5362 0.1999 0.045 Uiso 1 1 calc R
C8 C 0.36090(11) 0.40155(11) 0.38213(11) 0.0285(3) Uani 1 1 d .
H8 H 0.4294 0.4633 0.3774 0.034 Uiso 1 1 calc R
C9 C 0.42496(13) 0.30552(13) 0.41158(13) 0.0387(3) Uani 1 1 d .
H9A H 0.3601 0.2417 0.4133 0.058 Uiso 1 1 calc R
H9B H 0.4773 0.3402 0.4895 0.058 Uiso 1 1 calc R
H9C H 0.4787 0.2728 0.3509 0.058 Uiso 1 1 calc R
C10 C 0.28500(13) 0.46310(13) 0.47906(12) 0.0360(3) Uani 1 1 d .
H10A H 0.2551 0.5313 0.4626 0.054 Uiso 1 1 calc R
H10B H 0.3390 0.4909 0.5562 0.054 Uiso 1 1 calc R
H10C H 0.2119 0.4067 0.4807 0.054 Uiso 1 1 calc R
C11 C 0.18714(12) 0.27937(12) -0.04545(11) 0.0313(3) Uani 1 1 d .
H11 H 0.2542 0.2282 -0.0697 0.038 Uiso 1 1 calc R
C12 C 0.20717(17) 0.38399(15) -0.09171(14) 0.0471(4) Uani 1 1 d .
H12A H 0.2047 0.3536 -0.1783 0.071 Uiso 1 1 calc R
H12B H 0.2898 0.4325 -0.0551 0.071 Uiso 1 1 calc R
H12C H 0.1398 0.4330 -0.0714 0.071 Uiso 1 1 calc R
C13 C 0.05759(13) 0.20513(15) -0.09952(12) 0.0416(4) Uani 1 1 d .
H13A H 0.0536 0.1730 -0.1862 0.062 Uiso 1 1 calc R
H13B H -0.0087 0.2553 -0.0791 0.062 Uiso 1 1 calc R
H13C H 0.0445 0.1393 -0.0681 0.062 Uiso 1 1 calc R
C14 C -0.01605(11) 0.19333(11) 0.29697(11) 0.0252(3) Uani 1 1 d .
C15 C -0.14678(11) 0.15390(11) 0.31833(11) 0.0265(3) Uani 1 1 d .
C16 C -0.22456(12) 0.05812(12) 0.23177(12) 0.0332(3) Uani 1 1 d .
H16 H -0.1956 0.0202 0.1583 0.040 Uiso 1 1 calc R
C17 C -0.34423(13) 0.01791(13) 0.25252(14) 0.0396(3) Uani 1 1 d .
H17 H -0.3969 -0.0474 0.1934 0.048 Uiso 1 1 calc R
C18 C -0.38642(13) 0.07298(14) 0.35910(14) 0.0400(3) Uani 1 1 d .
H18 H -0.4681 0.0453 0.3733 0.048 Uiso 1 1 calc R
C19 C -0.31008(13) 0.16840(14) 0.44539(13) 0.0370(3) Uani 1 1 d .
H19 H -0.3399 0.2065 0.5183 0.044 Uiso 1 1 calc R
C20 C -0.19008(12) 0.20856(12) 0.42576(11) 0.0300(3) Uani 1 1 d .
H20 H -0.1375 0.2733 0.4856 0.036 Uiso 1 1 calc R
C21 C -0.07538(12) 0.32754(12) 0.18142(12) 0.0305(3) Uani 1 1 d .
H21 H -0.0287 0.3626 0.1291 0.037 Uiso 1 1 calc R
C22 C -0.20668(13) 0.27123(17) 0.11171(17) 0.0494(4) Uani 1 1 d .
H22A H -0.2435 0.3289 0.0816 0.074 Uiso 1 1 calc R
H22B H -0.2617 0.2481 0.1640 0.074 Uiso 1 1 calc R
H22C H -0.1990 0.2005 0.0448 0.074 Uiso 1 1 calc R
C23 C -0.08119(17) 0.43097(15) 0.29406(15) 0.0481(4) Uani 1 1 d .
H23A H -0.1224 0.4919 0.2731 0.072 Uiso 1 1 calc R
H23B H 0.0051 0.4656 0.3344 0.072 Uiso 1 1 calc R
H23C H -0.1300 0.4020 0.3471 0.072 Uiso 1 1 calc R
C24 C 0.08724(12) 0.11088(12) 0.43308(12) 0.0323(3) Uani 1 1 d .
H24 H -0.0017 0.0723 0.4291 0.039 Uiso 1 1 calc R
C25 C 0.16989(14) 0.01443(14) 0.39408(14) 0.0407(3) Uani 1 1 d .
H25A H 0.1364 -0.0385 0.3131 0.061 Uiso 1 1 calc R
H25B H 0.1698 -0.0318 0.4483 0.061 Uiso 1 1 calc R
H25C H 0.2569 0.0512 0.3956 0.061 Uiso 1 1 calc R
C26 C 0.13379(16) 0.19245(15) 0.56013(13) 0.0452(4) Uani 1 1 d .
H26A H 0.2197 0.2333 0.5644 0.068 Uiso 1 1 calc R
H26B H 0.1351 0.1450 0.6132 0.068 Uiso 1 1 calc R
H26C H 0.0766 0.2515 0.5846 0.068 Uiso 1 1 calc R
C27 C 0.43170(11) 0.32171(13) 0.11677(12) 0.0332(3) Uani 1 1 d .
H27A H 0.4504 0.3423 0.0458 0.040 Uiso 1 1 calc R
H27B H 0.5056 0.3593 0.1790 0.040 Uiso 1 1 calc R
C28 C 0.42514(12) 0.18823(13) 0.08440(13) 0.0380(3) Uani 1 1 d .
H28 H 0.5002 0.1619 0.0558 0.046 Uiso 1 1 calc R
C29 C 0.34041(12) 0.09784(13) 0.08582(13) 0.0358(3) Uani 1 1 d .
H29 H 0.3676 0.0222 0.0580 0.043 Uiso 1 1 calc R
C30 C 0.20954(12) 0.09350(12) 0.12332(12) 0.0318(3) Uani 1 1 d .
H30A H 0.2075 0.0545 0.1846 0.038 Uiso 1 1 calc R
H30B H 0.1471 0.0442 0.0539 0.038 Uiso 1 1 calc R

loop_
_atom_site_aniso_label
_atom_site_aniso_U_11
_atom_site_aniso_U_22
_atom_site_aniso_U_33
_atom_site_aniso_U_23
_atom_site_aniso_U_13
_atom_site_aniso_U_12
Si 0.02167(16) 0.02281(18) 0.02617(17) 0.00712(13) 0.00245(12) 0.00331(13)
N1 0.0231(5) 0.0270(6) 0.0269(5) 0.0085(4) 0.0020(4) 0.0016(4)
N2 0.0234(5) 0.0278(6) 0.0266(5) 0.0075(4) 0.0031(4) 0.0013(4)
N3 0.0246(5) 0.0255(6) 0.0285(5) 0.0121(4) 0.0038(4) 0.0048(4)
N4 0.0279(5) 0.0237(5) 0.0306(5) 0.0110(4) 0.0029(4) 0.0042(4)
C1 0.0231(5) 0.0285(7) 0.0294(6) 0.0084(5) 0.0039(5) 0.0013(5)
C2 0.0327(6) 0.0292(7) 0.0295(6) 0.0094(5) 0.0057(5) 0.0004(5)
C3 0.0393(7) 0.0364(8) 0.0600(10) 0.0159(7) 0.0165(7) -0.0001(7)
C4 0.0553(9) 0.0363(9) 0.0686(11) 0.0177(7) 0.0190(8) -0.0074(8)
C5 0.0694(11) 0.0270(8) 0.0490(9) 0.0135(6) 0.0072(8) -0.0011(8)
C6 0.0519(8) 0.0306(8) 0.0499(9) 0.0097(6) -0.0001(7) 0.0093(7)
C7 0.0351(7) 0.0304(8) 0.0447(8) 0.0099(6) 0.0020(6) 0.0022(6)
C8 0.0254(5) 0.0256(7) 0.0300(6) 0.0055(5) -0.0014(5) 0.0016(5)
C9 0.0356(7) 0.0353(8) 0.0418(8) 0.0111(6) -0.0063(6) 0.0070(6)
C10 0.0362(7) 0.0350(8) 0.0312(7) 0.0043(5) 0.0027(5) 0.0042(6)
C11 0.0317(6) 0.0344(7) 0.0271(6) 0.0093(5) 0.0056(5) 0.0044(6)
C12 0.0635(10) 0.0456(9) 0.0345(8) 0.0186(6) 0.0087(7) 0.0011(8)
C13 0.0378(7) 0.0523(9) 0.0291(7) 0.0107(6) -0.0014(5) -0.0021(7)
C14 0.0278(6) 0.0204(6) 0.0270(6) 0.0072(5) 0.0048(4) 0.0037(5)
C15 0.0268(6) 0.0244(6) 0.0319(6) 0.0135(5) 0.0057(5) 0.0054(5)
C16 0.0330(6) 0.0282(7) 0.0376(7) 0.0101(5) 0.0072(5) 0.0026(6)
C17 0.0319(7) 0.0322(8) 0.0538(9) 0.0156(6) 0.0050(6) -0.0014(6)
C18 0.0278(6) 0.0428(9) 0.0590(9) 0.0281(7) 0.0116(6) 0.0063(6)
C19 0.0353(7) 0.0455(9) 0.0411(8) 0.0229(6) 0.0151(6) 0.0177(6)
C20 0.0316(6) 0.0300(7) 0.0317(6) 0.0130(5) 0.0053(5) 0.0096(5)
C21 0.0273(6) 0.0326(7) 0.0391(7) 0.0200(6) 0.0078(5) 0.0091(5)
C22 0.0276(7) 0.0599(11) 0.0736(11) 0.0425(9) -0.0018(7) 0.0061(7)
C23 0.0645(10) 0.0386(9) 0.0537(9) 0.0227(7) 0.0239(8) 0.0249(8)
C24 0.0320(6) 0.0319(7) 0.0371(7) 0.0181(6) 0.0022(5) 0.0047(6)
C25 0.0421(7) 0.0360(8) 0.0507(9) 0.0233(7) 0.0032(6) 0.0098(7)
C26 0.0568(9) 0.0477(9) 0.0336(7) 0.0185(7) 0.0021(6) 0.0072(8)
C27 0.0242(6) 0.0347(7) 0.0380(7) 0.0082(5) 0.0070(5) 0.0029(5)
C28 0.0257(6) 0.0372(8) 0.0450(8) 0.0029(6) 0.0074(5) 0.0106(6)
C29 0.0318(6) 0.0299(7) 0.0406(7) 0.0029(6) 0.0038(5) 0.0114(6)
C30 0.0343(6) 0.0268(7) 0.0338(7) 0.0084(5) 0.0073(5) 0.0058(5)

loop_
_atom_type_symbol
_atom_type_description
_atom_type_scat_dispersion_real
_atom_type_scat_dispersion_imag
_atom_type_scat_source
C C 0.0033 0.0016 'International Tables Vol C Tables 4.2.6.8 and 6.1.1.4'
H H 0.0000 0.0000 'International Tables Vol C Tables 4.2.6.8 and 6.1.1.4'
N N 0.0061 0.0033 'International Tables Vol C Tables 4.2.6.8 and 6.1.1.4'
Si Si 0.0817 0.0704 'International Tables Vol C Tables 4.2.6.8 and 6.1.1.4'

loop_
_geom_angle_atom_site_label_1
_geom_angle_atom_site_label_2
_geom_angle_atom_site_label_3
_geom_angle
N1 Si N3 123.69(5)
N1 Si N2 78.10(5)
N3 Si N2 110.66(5)
N1 Si C30 115.69(6)
N3 Si C30 113.94(6)
N2 Si C30 107.11(6)
N1 Si C1 39.97(5)
N3 Si C1 135.72(5)
N2 Si C1 40.32(4)
C30 Si C1 107.88(5)
C8 N1 C1 122.30(9)
C8 N1 Si 142.81(9)
C1 N1 Si 92.34(7)
C11 N2 C1 120.66(9)
C11 N2 Si 132.21(9)
C1 N2 Si 90.06(7)
C14 N3 C21 123.17(10)
C14 N3 Si 108.42(8)
C21 N3 Si 121.56(8)
C14 N4 C24 121.27(10)
N1 C1 N2 94.39(8)
N1 C1 C27 112.04(11)
N2 C1 C27 112.71(10)
N1 C1 C2 110.99(10)
N2 C1 C2 113.17(11)
C27 C1 C2 112.32(10)
N1 C1 Si 47.69(5)
N2 C1 Si 49.62(5)
C27 C1 Si 110.49(9)
C2 C1 Si 137.09(9)
C3 C2 C7 117.59(13)
C3 C2 C1 123.90(13)
C7 C2 C1 118.47(11)
C2 C3 C4 121.22(16)
C5 C4 C3 120.42(15)
C4 C5 C6 119.07(15)
C7 C6 C5 120.43(16)
C6 C7 C2 121.25(13)
N1 C8 C9 112.39(11)
N1 C8 C10 110.07(10)
C9 C8 C10 111.82(12)
N2 C11 C13 108.93(10)
N2 C11 C12 111.70(11)
C13 C11 C12 109.88(12)
N4 C14 N3 113.79(10)
N4 C14 C15 125.24(11)
N3 C14 C15 120.83(11)
C20 C15 C16 119.37(11)
C20 C15 C14 120.80(11)
C16 C15 C14 119.77(11)
C17 C16 C15 120.24(13)
C18 C17 C16 119.93(13)
C17 C18 C19 120.25(12)
C18 C19 C20 120.20(13)
C19 C20 C15 120.00(13)
N3 C21 C23 111.41(12)
N3 C21 C22 114.02(12)
C23 C21 C22 112.42(13)
N4 C24 C25 109.50(11)
N4 C24 C26 110.01(11)
C25 C24 C26 110.96(12)
C28 C27 C1 119.97(10)
C29 C28 C27 136.16(13)
C28 C29 C30 132.07(14)
C29 C30 Si 112.98(9)

loop_
_geom_bond_atom_site_label_1
_geom_bond_atom_site_label_2
_geom_bond_distance
Si N1 1.7085(11)
Si N3 1.7574(10)
Si N2 1.7584(11)
Si C30 1.8650(14)
Si C1 2.3083(12)
N1 C8 1.4579(16)
N1 C1 1.4841(16)
N2 C11 1.4620(16)
N2 C1 1.4935(15)
N3 C14 1.3919(16)
N3 C21 1.4865(17)
N4 C14 1.2870(16)
N4 C24 1.4768(16)
C1 C27 1.5357(18)
C1 C2 1.5398(18)
C2 C3 1.3896(18)
C2 C7 1.390(2)
C3 C4 1.393(2)
C4 C5 1.372(3)
C5 C6 1.388(2)
C6 C7 1.383(2)
C8 C9 1.522(2)
C8 C10 1.5216(19)
C11 C13 1.5223(18)
C11 C12 1.528(2)
C14 C15 1.4971(16)
C15 C20 1.3930(19)
C15 C16 1.3946(18)
C16 C17 1.3898(18)
C17 C18 1.380(2)
C18 C19 1.384(2)
C19 C20 1.3877(18)
C21 C23 1.524(2)
C21 C22 1.5276(19)
C24 C25 1.516(2)
C24 C26 1.522(2)
C27 C28 1.512(2)
C28 C29 1.337(2)
C29 C30 1.5109(18)

loop_
_geom_torsion_atom_site_label_1
_geom_torsion_atom_site_label_2
_geom_torsion_atom_site_label_3
_geom_torsion_atom_site_label_4
_geom_torsion
N3 Si N1 C8 77.24(16)
N2 Si N1 C8 -175.73(15)
C30 Si N1 C8 -72.30(16)
C1 Si N1 C8 -159.80(18)
N3 Si N1 C1 -122.96(8)
N2 Si N1 C1 -15.93(7)
C30 Si N1 C1 87.50(9)
N1 Si N2 C11 149.39(12)
N3 Si N2 C11 -88.85(12)
C30 Si N2 C11 35.89(12)
C1 Si N2 C11 133.57(15)
N1 Si N2 C1 15.81(7)
N3 Si N2 C1 137.57(7)
C30 Si N2 C1 -97.69(8)
N1 Si N3 C14 -83.46(10)
N2 Si N3 C14 -172.69(8)
C30 Si N3 C14 66.55(10)
C1 Si N3 C14 -134.00(8)
N1 Si N3 C21 68.34(11)
N2 Si N3 C21 -20.89(11)
C30 Si N3 C21 -141.65(10)
C1 Si N3 C21 17.80(13)
C8 N1 C1 N2 -175.80(11)
Si N1 C1 N2 18.49(8)
C8 N1 C1 C27 67.53(14)
Si N1 C1 C27 -98.18(9)
C8 N1 C1 C2 -58.92(15)
Si N1 C1 C2 135.37(9)
C8 N1 C1 Si 165.71(13)
C11 N2 C1 N1 -159.33(11)
Si N2 C1 N1 -17.93(8)
C11 N2 C1 C27 -43.22(16)
Si N2 C1 C27 98.18(10)
C11 N2 C1 C2 85.61(14)
Si N2 C1 C2 -132.99(9)
C11 N2 C1 Si -141.40(13)
N3 Si C1 N1 90.78(9)
N2 Si C1 N1 155.48(11)
C30 Si C1 N1 -108.92(8)
N1 Si C1 N2 -155.48(11)
N3 Si C1 N2 -64.70(10)
C30 Si C1 N2 95.60(8)
N1 Si C1 C27 101.63(11)
N3 Si C1 C27 -167.59(8)
N2 Si C1 C27 -102.89(11)
C30 Si C1 C27 -7.29(10)
N1 Si C1 C2 -74.46(13)
N3 Si C1 C2 16.31(16)
N2 Si C1 C2 81.02(14)
C30 Si C1 C2 176.62(12)
N1 C1 C2 C3 112.20(14)
N2 C1 C2 C3 -143.12(13)
C27 C1 C2 C3 -14.10(18)
Si C1 C2 C3 161.95(12)
N1 C1 C2 C7 -65.52(15)
N2 C1 C2 C7 39.15(16)
C27 C1 C2 C7 168.18(12)
Si C1 C2 C7 -15.78(19)
C7 C2 C3 C4 -1.2(2)
C1 C2 C3 C4 -178.96(15)
C2 C3 C4 C5 -0.1(3)
C3 C4 C5 C6 1.4(3)
C4 C5 C6 C7 -1.2(2)
C5 C6 C7 C2 -0.2(2)
C3 C2 C7 C6 1.4(2)
C1 C2 C7 C6 179.25(13)
C1 N1 C8 C9 -105.89(14)
Si N1 C8 C9 50.02(19)
C1 N1 C8 C10 128.76(12)
Si N1 C8 C10 -75.33(18)
C1 N2 C11 C13 172.13(12)
Si N2 C11 C13 49.50(16)
C1 N2 C11 C12 -66.31(16)
Si N2 C11 C12 171.06(10)
C24 N4 C14 N3 -167.74(11)
C24 N4 C14 C15 7.93(19)
C21 N3 C14 N4 -141.62(12)
Si N3 C14 N4 9.63(13)
C21 N3 C14 C15 42.50(17)
Si N3 C14 C15 -166.26(9)
N4 C14 C15 C20 67.04(18)
N3 C14 C15 C20 -117.57(14)
N4 C14 C15 C16 -110.31(15)
N3 C14 C15 C16 65.08(17)
C20 C15 C16 C17 0.2(2)
C14 C15 C16 C17 177.55(13)
C15 C16 C17 C18 0.1(2)
C16 C17 C18 C19 0.2(2)
C17 C18 C19 C20 -0.7(2)
C18 C19 C20 C15 0.9(2)
C16 C15 C20 C19 -0.6(2)
C14 C15 C20 C19 -178.00(12)
C14 N3 C21 C23 50.06(15)
Si N3 C21 C23 -97.56(12)
C14 N3 C21 C22 -78.50(16)
Si N3 C21 C22 133.89(11)
C14 N4 C24 C25 124.37(13)
C14 N4 C24 C26 -113.43(14)
N1 C1 C27 C28 56.89(15)
N2 C1 C27 C28 -48.12(17)
C2 C1 C27 C28 -177.38(12)
Si C1 C27 C28 5.49(15)
C1 C27 C28 C29 -2.0(3)
C27 C28 C29 C30 -0.3(3)
C28 C29 C30 Si -2.7(2)
N1 Si C30 C29 -36.84(12)
N3 Si C30 C29 170.64(9)
N2 Si C30 C29 47.92(11)
C1 Si C30 C29 5.56(11)
